data_4065810
loop_
_publ_author_name
'Cade, Ian A.'
'Hill, Anthony F.'
'K\"ampfe, Alexander'
'Wagler, J\"org'

_publ_section_title
;
 Five-Coordinate Hydrido&#x2212;Ruthenium(II) Complexes Featuring
 N-Heterocyclic Silylene and Carbene Ligands
;
_journal_issue 18
_journal_name_full Organometallics
_journal_page_first 4012
_journal_paper_doi 10.1021/om100146m
_journal_volume 29
_journal_year 2010
_chemical_formula_moiety 'C46 H87 Cl N2 P2 Ru Si, 2.5(C6 H6)'
_chemical_formula_sum 'C61 H102 Cl N2 P2 Ru Si'
_chemical_formula_weight 1090.05
_space_group_IT_number 2
_symmetry_cell_setting triclinic
_symmetry_space_group_name_Hall '-P 1'
_symmetry_space_group_name_H-M 'P -1'
_atom_sites_solution_hydrogens geom
_atom_sites_solution_primary direct
_cell_angle_alpha 94.7153(7)
_cell_angle_beta 100.6340(7)
_cell_angle_gamma 101.9604(7)
_cell_formula_units_Z 2
_cell_length_a 10.5987(1)
_cell_length_b 14.3344(1)
_cell_length_c 20.7699(3)
_cell_measurement_reflns_used 69700
_cell_measurement_temperature 200
_cell_measurement_theta_max 30
_cell_measurement_theta_min 2.6
_cell_volume 3010.07(6)
_computing_cell_refinement 'DENZO/SCALEPACK (Otwinowski & Minor, 1997)'
_computing_data_collection 'COLLECT (Nonius, 1997-2001).'
_computing_data_reduction 'DENZO/SCALEPACK (Otwinowski & Minor, 1997)'
_computing_molecular_graphics 'Ortep-3 for Windows v. 2.01'
_computing_publication_material 'CRYSTALS (Betteridge et al., 2003)'
_computing_structure_refinement 'CRYSTALS (Betteridge et al., 2003)'
_computing_structure_solution 'SIR92 (Altomare et al., 1994)'
_diffrn_ambient_temperature 200
_diffrn_measured_fraction_theta_full 0.998
_diffrn_measured_fraction_theta_max 0.998
_diffrn_measurement_device 'Nonius KappaCCD'
_diffrn_measurement_device_type Area
_diffrn_measurement_method \w
_diffrn_radiation_monochromator graphite
_diffrn_radiation_type 'Mo K\a'
_diffrn_radiation_wavelength 0.71073
_diffrn_reflns_av_R_equivalents 0.058
_diffrn_reflns_limit_h_max 14
_diffrn_reflns_limit_h_min -14
_diffrn_reflns_limit_k_max 20
_diffrn_reflns_limit_k_min -20
_diffrn_reflns_limit_l_max 29
_diffrn_reflns_limit_l_min -29
_diffrn_reflns_number 82935
_diffrn_reflns_theta_full 30.037
_diffrn_reflns_theta_max 30.037
_diffrn_reflns_theta_min 2.632
_diffrn_standards_number 0
_exptl_absorpt_coefficient_mu 0.415
_exptl_absorpt_correction_T_max 0.952
_exptl_absorpt_correction_T_min 0.882
_exptl_absorpt_correction_type integration
_exptl_absorpt_process_details
;
Gaussian integration (Coppens, 1970)
;
_exptl_crystal_colour orange
_exptl_crystal_density_diffrn 1.203
_exptl_crystal_density_method 'not measured'
_exptl_crystal_description plate
_exptl_crystal_F_000 1174
_exptl_crystal_size_max 0.44
_exptl_crystal_size_mid 0.22
_exptl_crystal_size_min 0.16
_refine_diff_density_max 0.82
_refine_diff_density_min -1.06
_refine_ls_extinction_method None
_refine_ls_goodness_of_fit_ref 0.8641
_refine_ls_hydrogen_treatment mixed
_refine_ls_matrix_type full
_refine_ls_number_parameters 617
_refine_ls_number_reflns 17552
_refine_ls_number_restraints 0
_refine_ls_R_factor_all 0.0617
_refine_ls_R_factor_gt 0.0364
_refine_ls_shift/su_max 0.001328
_refine_ls_structure_factor_coef Fsqd
_refine_ls_weighting_details
;
 Method, part 1, Chebychev polynomial, (Watkin, 1994, Prince, 1982) 
 [weight] = 1.0/[A~0~*T~0~(x)+A~1~*T~1~(x) ... +A~n-1~]*T~n-1~(x)] 
 where A~i~ are the Chebychev coefficients listed below and x= Fcalc/Fmax 
 Method = Robust Weighting (Prince, 1982) 
 W = [weight] * [1-(deltaF/6*sigmaF)^2^]^2^ 
 A~i~ are: 
 36.2 56.6 28.6 7.41 
;
_refine_ls_weighting_scheme calc
_refine_ls_wR_factor_all 0.1799
_refine_ls_wR_factor_gt 0.1258
_refine_ls_wR_factor_ref 0.1799
_reflns_limit_h_max 14
_reflns_limit_h_min -14
_reflns_limit_k_max 20
_reflns_limit_k_min -20
_reflns_limit_l_max 29
_reflns_limit_l_min 0
_reflns_number_gt 12071
_reflns_number_total 17588
_reflns_threshold_expression I>2.0\s(I)
_oxford_diffrn_Wilson_B_factor 1.89
_oxford_diffrn_Wilson_scale 16.36
_oxford_refine_ls_r_factor_ref 0.0617
_oxford_refine_ls_scale 0.2471(2)
_oxford_reflns_number_all 17552
_oxford_reflns_threshold_expression_ref I>-10.0\s(I)
_cod_data_source_file om100146m_si_001.cif
_cod_data_source_block 1
_cod_depositor_comments
;
The following automatic conversions were performed:

'_symmetry_cell_setting' value 'Triclinic' changed to 'triclinic'
according to /home/saulius/struct/CIF-dictionaries/cif_core.dic
dictionary named 'cif_core.dic' version 2.4.1 from 2010-06-29.

Automatic conversion script
Id: cif_fix_values 1715 2011-07-08 13:25:40Z adriana 
;
_cod_original_sg_symbol_H-M 'P -1 '
_cod_original_formula_sum 'C61 H102 Cl1 N2 P2 Ru1 Si1'
_cod_database_code 4065810

loop_
_symmetry_equiv_pos_as_xyz
x,y,z
-x,-y,-z

loop_
_atom_site_label
_atom_site_type_symbol
_atom_site_fract_x
_atom_site_fract_y
_atom_site_fract_z
_atom_site_U_iso_or_equiv
_atom_site_occupancy
_atom_site_adp_type
_atom_site_refinement_flags_posn
Ru1 Ru 0.331923(17) 0.162877(13) 0.279068(9) 0.0218 1.0000 Uani .
Si1 Si 0.52286(6) 0.15793(5) 0.25187(3) 0.0237 1.0000 Uani .
P1 P 0.22425(6) 0.00220(4) 0.23354(3) 0.0237 1.0000 Uani .
P2 P 0.41608(6) 0.30483(5) 0.35419(3) 0.0256 1.0000 Uani .
Cl1 Cl 0.12031(6) 0.20781(5) 0.26130(4) 0.0335 1.0000 Uani .
N2 N 0.6722(2) 0.12529(18) 0.28055(12) 0.0294 1.0000 Uani .
N5 N 0.5803(2) 0.19873(18) 0.18316(11) 0.0305 1.0000 Uani .
C3 C 0.7590(3) 0.1484(2) 0.23708(16) 0.0371 1.0000 Uani .
C4 C 0.7096(3) 0.1888(2) 0.18562(16) 0.0375 1.0000 Uani .
C20 C 0.7201(3) 0.0717(2) 0.33495(15) 0.0334 1.0000 Uani .
C50 C 0.5222(3) 0.2481(2) 0.12863(14) 0.0341 1.0000 Uani .
C111 C 0.0597(3) -0.01404(19) 0.17692(13) 0.0294 1.0000 Uani .
C112 C 0.0635(3) 0.0433(2) 0.11821(14) 0.0350 1.0000 Uani .
C113 C -0.0766(3) 0.0450(3) 0.08325(16) 0.0420 1.0000 Uani .
C114 C -0.1613(4) -0.0559(3) 0.06098(18) 0.0489 1.0000 Uani .
C115 C -0.1615(3) -0.1158(3) 0.1179(2) 0.0502 1.0000 Uani .
C116 C -0.0206(3) -0.1171(2) 0.15252(19) 0.0445 1.0000 Uani .
C121 C 0.1771(2) -0.06860(18) 0.30029(12) 0.0264 1.0000 Uani .
C122 C 0.0959(3) -0.0186(2) 0.34041(15) 0.0332 1.0000 Uani .
C123 C 0.0482(3) -0.0803(3) 0.39185(17) 0.0414 1.0000 Uani .
C124 C 0.1617(4) -0.1068(3) 0.43756(18) 0.0469 1.0000 Uani .
C125 C 0.2455(3) -0.1531(3) 0.39869(17) 0.0413 1.0000 Uani .
C126 C 0.2934(3) -0.0891(2) 0.34831(14) 0.0333 1.0000 Uani .
C131 C 0.3232(3) -0.07229(18) 0.19577(13) 0.0272 1.0000 Uani .
C132 C 0.2779(3) -0.1824(2) 0.18637(16) 0.0359 1.0000 Uani .
C133 C 0.3905(4) -0.2267(2) 0.17044(18) 0.0426 1.0000 Uani .
C134 C 0.4332(4) -0.1925(3) 0.10856(19) 0.0450 1.0000 Uani .
C135 C 0.4681(3) -0.0830(2) 0.11325(17) 0.0410 1.0000 Uani .
C136 C 0.3548(3) -0.0405(2) 0.13029(14) 0.0331 1.0000 Uani .
C201 C 0.8569(3) 0.1269(3) 0.37362(16) 0.0385 1.0000 Uani .
C202 C 0.7276(4) -0.0281(3) 0.3053(2) 0.0481 1.0000 Uani .
C203 C 0.6274(3) 0.0602(3) 0.38284(19) 0.0481 1.0000 Uani .
C211 C 0.3512(3) 0.41203(19) 0.33227(13) 0.0305 1.0000 Uani .
C212 C 0.3968(4) 0.5031(2) 0.38239(16) 0.0394 1.0000 Uani .
C213 C 0.3150(4) 0.5768(2) 0.36272(19) 0.0481 1.0000 Uani .
C214 C 0.3237(5) 0.6023(2) 0.2936(2) 0.0508 1.0000 Uani .
C215 C 0.2829(5) 0.5113(3) 0.24308(18) 0.0515 1.0000 Uani .
C216 C 0.3637(4) 0.4374(2) 0.26277(16) 0.0435 1.0000 Uani .
C221 C 0.3647(3) 0.29032(19) 0.43523(13) 0.0298 1.0000 Uani .
C222 C 0.4119(3) 0.2083(2) 0.46759(14) 0.0346 1.0000 Uani .
C223 C 0.3794(4) 0.2024(3) 0.53644(16) 0.0436 1.0000 Uani .
C224 C 0.2319(4) 0.1909(3) 0.53245(19) 0.0489 1.0000 Uani .
C225 C 0.1836(4) 0.2719(3) 0.50060(18) 0.0456 1.0000 Uani .
C226 C 0.2159(3) 0.2781(3) 0.43163(16) 0.0382 1.0000 Uani .
C231 C 0.5992(3) 0.3419(2) 0.38129(14) 0.0310 1.0000 Uani .
C232 C 0.6671(3) 0.3899(2) 0.32968(16) 0.0381 1.0000 Uani .
C233 C 0.8148(3) 0.3950(3) 0.3448(2) 0.0513 1.0000 Uani .
C234 C 0.8798(4) 0.4448(3) 0.4141(2) 0.0616 1.0000 Uani .
C235 C 0.8092(4) 0.4028(3) 0.4657(2) 0.0564 1.0000 Uani .
C236 C 0.6614(3) 0.4006(3) 0.44926(16) 0.0415 1.0000 Uani .
C301 C 0.0429(5) 0.3103(4) 0.0920(3) 0.0725 1.0000 Uani .
C302 C -0.0435(5) 0.3649(4) 0.1044(3) 0.0693 1.0000 Uani .
C303 C -0.1137(5) 0.4010(4) 0.0535(3) 0.0728 1.0000 Uani .
C304 C -0.0955(5) 0.3825(4) -0.0098(3) 0.0718 1.0000 Uani .
C305 C -0.0073(5) 0.3284(4) -0.0219(3) 0.0703 1.0000 Uani .
C306 C 0.0602(6) 0.2919(4) 0.0289(3) 0.0781 1.0000 Uani .
C401 C 0.8072(8) 0.6107(6) 0.1827(3) 0.0954 1.0000 Uani .
C402 C 0.7178(8) 0.6419(7) 0.2132(5) 0.1134 1.0000 Uani .
C403 C 0.7474(7) 0.6679(6) 0.2806(4) 0.0949 1.0000 Uani .
C404 C 0.8657(7) 0.6626(4) 0.3166(3) 0.0796 1.0000 Uani .
C405 C 0.9543(7) 0.6306(4) 0.2861(3) 0.0804 1.0000 Uani .
C406 C 0.9262(7) 0.6059(5) 0.2188(3) 0.0824 1.0000 Uani .
C501 C 0.5915(4) 0.3545(2) 0.13988(17) 0.0435 1.0000 Uani .
C502 C 0.5385(4) 0.2017(3) 0.06234(16) 0.0472 1.0000 Uani .
C503 C 0.3757(3) 0.2383(3) 0.12615(16) 0.0388 1.0000 Uani .
C601 C 0.5433(6) 0.4409(4) 0.9573(3) 0.0709 1.0000 Uani .
C602 C 0.6215(5) 0.5294(4) 0.9840(3) 0.0657 1.0000 Uani .
C603 C 0.5767(6) 0.5882(3) 1.0269(3) 0.0697 1.0000 Uani .
H1 H 0.395(4) 0.121(3) 0.335(2) 0.041(10) 1.0000 Uiso .
H31 H 0.8428 0.1363 0.2444 0.0461 1.0000 Uiso R
H41 H 0.7572 0.2088 0.1539 0.0473 1.0000 Uiso R
H1111 H 0.0091 0.0163 0.2047 0.0331 1.0000 Uiso R
H1121 H 0.1120 0.1095 0.1340 0.0411 1.0000 Uiso R
H1122 H 0.1070 0.0139 0.0867 0.0410 1.0000 Uiso R
H1131 H -0.1172 0.0788 0.1141 0.0501 1.0000 Uiso R
H1132 H -0.0709 0.0799 0.0451 0.0500 1.0000 Uiso R
H1141 H -0.2513 -0.0527 0.0418 0.0539 1.0000 Uiso R
H1142 H -0.1243 -0.0862 0.0272 0.0540 1.0000 Uiso R
H1151 H -0.2049 -0.0886 0.1498 0.0543 1.0000 Uiso R
H1152 H -0.2092 -0.1805 0.1013 0.0542 1.0000 Uiso R
H1161 H -0.0246 -0.1534 0.1899 0.0484 1.0000 Uiso R
H1162 H 0.0213 -0.1490 0.1213 0.0483 1.0000 Uiso R
H1211 H 0.1214 -0.1304 0.2784 0.0306 1.0000 Uiso R
H1221 H 0.1495 0.0430 0.3631 0.0414 1.0000 Uiso R
H1222 H 0.0197 -0.0062 0.3108 0.0408 1.0000 Uiso R
H1231 H 0.0036 -0.0441 0.4176 0.0519 1.0000 Uiso R
H1232 H -0.0129 -0.1389 0.3693 0.0516 1.0000 Uiso R
H1241 H 0.1262 -0.1515 0.4663 0.0592 1.0000 Uiso R
H1242 H 0.2162 -0.0486 0.4647 0.0585 1.0000 Uiso R
H1251 H 0.3220 -0.1633 0.4290 0.0509 1.0000 Uiso R
H1252 H 0.1940 -0.2147 0.3757 0.0506 1.0000 Uiso R
H1261 H 0.3462 -0.0287 0.3715 0.0393 1.0000 Uiso R
H1262 H 0.3480 -0.1201 0.3246 0.0395 1.0000 Uiso R
H1311 H 0.4080 -0.0565 0.2281 0.0330 1.0000 Uiso R
H1321 H 0.2552 -0.2038 0.2265 0.0431 1.0000 Uiso R
H1322 H 0.2027 -0.2034 0.1502 0.0430 1.0000 Uiso R
H1331 H 0.4653 -0.2081 0.2076 0.0531 1.0000 Uiso R
H1332 H 0.3618 -0.2963 0.1642 0.0533 1.0000 Uiso R
H1341 H 0.5092 -0.2164 0.1024 0.0570 1.0000 Uiso R
H1342 H 0.3613 -0.2176 0.0705 0.0569 1.0000 Uiso R
H1351 H 0.5481 -0.0566 0.1463 0.0512 1.0000 Uiso R
H1352 H 0.4841 -0.0650 0.0711 0.0511 1.0000 Uiso R
H1361 H 0.3806 0.0291 0.1345 0.0396 1.0000 Uiso R
H1362 H 0.2779 -0.0619 0.0955 0.0402 1.0000 Uiso R
H2011 H 0.9183 0.1362 0.3455 0.0565 1.0000 Uiso R
H2012 H 0.8510 0.1881 0.3933 0.0572 1.0000 Uiso R
H2013 H 0.8881 0.0913 0.4079 0.0568 1.0000 Uiso R
H2021 H 0.7822 -0.0222 0.2730 0.0689 1.0000 Uiso R
H2022 H 0.7649 -0.0619 0.3394 0.0686 1.0000 Uiso R
H2023 H 0.6405 -0.0645 0.2847 0.0690 1.0000 Uiso R
H2031 H 0.6222 0.1215 0.4024 0.0756 1.0000 Uiso R
H2032 H 0.5408 0.0246 0.3607 0.0759 1.0000 Uiso R
H2033 H 0.6612 0.0251 0.4172 0.0757 1.0000 Uiso R
H2111 H 0.2566 0.3906 0.3300 0.0359 1.0000 Uiso R
H2121 H 0.3872 0.4859 0.4260 0.0467 1.0000 Uiso R
H2122 H 0.4888 0.5315 0.3841 0.0460 1.0000 Uiso R
H2131 H 0.3452 0.6344 0.3943 0.0590 1.0000 Uiso R
H2132 H 0.2235 0.5487 0.3630 0.0587 1.0000 Uiso R
H2141 H 0.4139 0.6338 0.2937 0.0618 1.0000 Uiso R
H2142 H 0.2671 0.6461 0.2818 0.0619 1.0000 Uiso R
H2151 H 0.2933 0.5274 0.1995 0.0627 1.0000 Uiso R
H2152 H 0.1907 0.4824 0.2414 0.0628 1.0000 Uiso R
H2161 H 0.4562 0.4643 0.2626 0.0534 1.0000 Uiso R
H2162 H 0.3340 0.3797 0.2316 0.0529 1.0000 Uiso R
H2211 H 0.4082 0.3496 0.4649 0.0348 1.0000 Uiso R
H2221 H 0.5065 0.2175 0.4718 0.0420 1.0000 Uiso R
H2222 H 0.3684 0.1483 0.4401 0.0419 1.0000 Uiso R
H2231 H 0.4265 0.2614 0.5647 0.0530 1.0000 Uiso R
H2232 H 0.4084 0.1483 0.5549 0.0525 1.0000 Uiso R
H2241 H 0.2152 0.1913 0.5764 0.0593 1.0000 Uiso R
H2242 H 0.1842 0.1291 0.5066 0.0586 1.0000 Uiso R
H2251 H 0.2264 0.3320 0.5280 0.0561 1.0000 Uiso R
H2252 H 0.0890 0.2622 0.4964 0.0561 1.0000 Uiso R
H2261 H 0.1863 0.3313 0.4126 0.0458 1.0000 Uiso R
H2262 H 0.1697 0.2191 0.4032 0.0457 1.0000 Uiso R
H2311 H 0.6249 0.2803 0.3840 0.0336 1.0000 Uiso R
H2321 H 0.6522 0.4539 0.3285 0.0440 1.0000 Uiso R
H2322 H 0.6286 0.3544 0.2866 0.0439 1.0000 Uiso R
H2331 H 0.8545 0.4292 0.3123 0.0570 1.0000 Uiso R
H2332 H 0.8272 0.3298 0.3415 0.0567 1.0000 Uiso R
H2341 H 0.9709 0.4399 0.4233 0.0682 1.0000 Uiso R
H2342 H 0.8764 0.5116 0.4147 0.0678 1.0000 Uiso R
H2351 H 0.8476 0.4410 0.5080 0.0602 1.0000 Uiso R
H2352 H 0.8197 0.3365 0.4680 0.0599 1.0000 Uiso R
H2361 H 0.6492 0.4661 0.4480 0.0449 1.0000 Uiso R
H2362 H 0.6203 0.3714 0.4829 0.0455 1.0000 Uiso R
H3011 H 0.0889 0.2848 0.1263 0.0851 1.0000 Uiso R
H3021 H -0.0545 0.3786 0.1475 0.0820 1.0000 Uiso R
H3031 H -0.1730 0.4381 0.0618 0.0921 1.0000 Uiso R
H3041 H -0.1427 0.4072 -0.0441 0.0840 1.0000 Uiso R
H3051 H 0.0065 0.3167 -0.0646 0.0792 1.0000 Uiso R
H3061 H 0.1188 0.2539 0.0205 0.0903 1.0000 Uiso R
H4011 H 0.7873 0.5930 0.1371 0.1131 1.0000 Uiso R
H4021 H 0.6367 0.6455 0.1886 0.1302 1.0000 Uiso R
H4031 H 0.6855 0.6888 0.3011 0.1132 1.0000 Uiso R
H4041 H 0.8862 0.6809 0.3623 0.0911 1.0000 Uiso R
H4051 H 1.0350 0.6253 0.3109 0.0914 1.0000 Uiso R
H4061 H 0.9883 0.5853 0.1980 0.0990 1.0000 Uiso R
H5011 H 0.6846 0.3599 0.1469 0.0649 1.0000 Uiso R
H5012 H 0.5637 0.3853 0.1017 0.0647 1.0000 Uiso R
H5013 H 0.5702 0.3854 0.1784 0.0646 1.0000 Uiso R
H5021 H 0.6302 0.2122 0.0605 0.0727 1.0000 Uiso R
H5022 H 0.4934 0.2293 0.0267 0.0729 1.0000 Uiso R
H5023 H 0.5010 0.1341 0.0572 0.0727 1.0000 Uiso R
H5031 H 0.3427 0.2807 0.0970 0.0590 1.0000 Uiso R
H5032 H 0.3615 0.2553 0.1691 0.0587 1.0000 Uiso R
H5033 H 0.3273 0.1735 0.1104 0.0587 1.0000 Uiso R
H6011 H 0.5720 0.4002 0.9282 0.0839 1.0000 Uiso R
H6021 H 0.7030 0.5497 0.9729 0.0790 1.0000 Uiso R
H6031 H 0.6291 0.6483 1.0449 0.0771 1.0000 Uiso R

loop_
_atom_site_aniso_label
_atom_site_aniso_U_11
_atom_site_aniso_U_22
_atom_site_aniso_U_33
_atom_site_aniso_U_23
_atom_site_aniso_U_13
_atom_site_aniso_U_12
Ru1 0.01916(10) 0.02375(10) 0.02277(10) 0.00194(6) 0.00508(6) 0.00490(6)
Si1 0.0209(3) 0.0271(3) 0.0242(3) 0.0036(2) 0.0064(2) 0.0058(2)
P1 0.0227(3) 0.0251(3) 0.0235(3) 0.0015(2) 0.0053(2) 0.0059(2)
P2 0.0268(3) 0.0240(3) 0.0253(3) 0.0016(2) 0.0069(2) 0.0032(2)
Cl1 0.0240(3) 0.0350(3) 0.0409(3) -0.0017(2) 0.0043(2) 0.0099(2)
N2 0.0198(9) 0.0379(11) 0.0337(11) 0.0093(9) 0.0085(8) 0.0091(8)
N5 0.0281(10) 0.0391(12) 0.0288(10) 0.0093(9) 0.0120(8) 0.0103(9)
C3 0.0247(11) 0.0516(17) 0.0404(14) 0.0113(12) 0.0137(11) 0.0129(11)
C4 0.0314(13) 0.0497(16) 0.0377(14) 0.0117(12) 0.0180(11) 0.0115(12)
C20 0.0251(11) 0.0415(14) 0.0345(13) 0.0100(11) 0.0046(10) 0.0091(10)
C50 0.0391(14) 0.0387(14) 0.0281(11) 0.0110(10) 0.0125(10) 0.0096(11)
C111 0.0244(11) 0.0311(12) 0.0292(11) -0.0014(9) 0.0027(9) 0.0030(9)
C112 0.0303(12) 0.0431(15) 0.0299(12) 0.0065(11) 0.0018(10) 0.0079(11)
C113 0.0363(14) 0.0544(18) 0.0346(14) 0.0040(13) -0.0012(11) 0.0169(13)
C114 0.0372(16) 0.060(2) 0.0392(16) -0.0028(14) -0.0080(13) 0.0053(14)
C115 0.0334(15) 0.054(2) 0.0502(19) 0.0010(15) -0.0060(13) -0.0048(14)
C116 0.0361(15) 0.0373(15) 0.0484(17) 0.0033(13) -0.0077(13) -0.0026(12)
C121 0.0260(10) 0.0269(10) 0.0264(10) 0.0034(8) 0.0070(8) 0.0049(8)
C122 0.0324(12) 0.0374(13) 0.0356(13) 0.0096(10) 0.0153(10) 0.0114(10)
C123 0.0416(15) 0.0458(16) 0.0438(16) 0.0154(13) 0.0212(13) 0.0105(13)
C124 0.0521(19) 0.0556(19) 0.0429(16) 0.0211(15) 0.0218(15) 0.0183(16)
C125 0.0408(15) 0.0463(16) 0.0415(15) 0.0188(13) 0.0102(12) 0.0135(13)
C126 0.0304(12) 0.0390(14) 0.0328(12) 0.0093(10) 0.0081(10) 0.0102(10)
C131 0.0295(11) 0.0243(10) 0.0293(11) -0.0002(8) 0.0086(9) 0.0087(9)
C132 0.0464(15) 0.0258(11) 0.0390(14) 0.0008(10) 0.0186(12) 0.0089(11)
C133 0.0567(19) 0.0348(14) 0.0441(16) 0.0038(12) 0.0182(14) 0.0210(13)
C134 0.0523(19) 0.0427(16) 0.0495(18) 0.0023(13) 0.0244(15) 0.0208(14)
C135 0.0441(16) 0.0397(15) 0.0450(16) 0.0030(12) 0.0230(13) 0.0113(12)
C136 0.0405(14) 0.0316(12) 0.0300(12) 0.0026(10) 0.0125(10) 0.0103(10)
C201 0.0287(12) 0.0485(16) 0.0383(14) 0.0036(12) 0.0052(11) 0.0109(12)
C202 0.0452(17) 0.0389(16) 0.056(2) 0.0023(14) -0.0062(15) 0.0165(14)
C203 0.0330(14) 0.071(2) 0.0501(18) 0.0316(17) 0.0133(13) 0.0202(15)
C211 0.0400(13) 0.0246(10) 0.0280(11) 0.0020(9) 0.0076(10) 0.0095(10)
C212 0.0528(18) 0.0244(11) 0.0390(14) -0.0019(10) 0.0058(13) 0.0103(11)
C213 0.067(2) 0.0332(14) 0.0493(18) 0.0049(13) 0.0122(16) 0.0227(15)
C214 0.071(2) 0.0306(14) 0.0539(19) 0.0109(13) 0.0094(17) 0.0181(15)
C215 0.077(3) 0.0413(17) 0.0405(16) 0.0137(14) 0.0080(16) 0.0232(17)
C216 0.065(2) 0.0379(15) 0.0331(14) 0.0070(11) 0.0133(14) 0.0203(14)
C221 0.0340(12) 0.0299(11) 0.0251(11) 0.0015(9) 0.0095(9) 0.0040(9)
C222 0.0400(14) 0.0378(13) 0.0287(12) 0.0067(10) 0.0107(10) 0.0105(11)
C223 0.0561(19) 0.0463(17) 0.0307(13) 0.0127(12) 0.0133(13) 0.0101(14)
C224 0.057(2) 0.0455(17) 0.0470(18) 0.0095(14) 0.0266(16) 0.0021(15)
C225 0.0431(16) 0.0565(19) 0.0417(16) 0.0033(14) 0.0225(14) 0.0099(14)
C226 0.0331(13) 0.0488(16) 0.0354(13) 0.0049(12) 0.0122(11) 0.0109(12)
C231 0.0277(11) 0.0287(11) 0.0312(12) -0.0030(9) 0.0040(9) -0.0015(9)
C232 0.0332(13) 0.0376(14) 0.0407(14) 0.0025(11) 0.0125(11) -0.0018(11)
C233 0.0341(15) 0.0490(19) 0.063(2) -0.0032(16) 0.0146(15) -0.0072(13)
C234 0.0330(16) 0.062(2) 0.076(3) -0.012(2) 0.0074(17) -0.0095(16)
C235 0.0379(17) 0.065(2) 0.0493(19) -0.0120(17) -0.0081(14) -0.0037(16)
C236 0.0339(14) 0.0464(16) 0.0344(14) -0.0069(12) -0.0024(11) 0.0001(12)
C301 0.062(3) 0.063(3) 0.091(4) 0.021(3) 0.000(3) 0.019(2)
C302 0.062(3) 0.069(3) 0.075(3) 0.012(2) 0.018(2) 0.007(2)
C303 0.060(3) 0.077(3) 0.094(4) 0.018(3) 0.026(3) 0.031(2)
C304 0.058(3) 0.077(3) 0.078(3) 0.025(3) 0.003(2) 0.015(2)
C305 0.064(3) 0.061(3) 0.073(3) -0.013(2) 0.007(2) 0.001(2)
C306 0.068(3) 0.055(3) 0.105(4) -0.012(3) 0.003(3) 0.021(2)
C401 0.103(5) 0.116(6) 0.066(3) -0.001(3) -0.002(3) 0.043(4)
C402 0.085(5) 0.128(7) 0.113(6) -0.004(5) -0.020(4) 0.038(5)
C403 0.079(4) 0.092(5) 0.116(6) -0.004(4) 0.039(4) 0.015(3)
C404 0.108(5) 0.056(3) 0.065(3) -0.005(2) 0.015(3) 0.005(3)
C405 0.082(4) 0.069(3) 0.080(4) -0.005(3) -0.004(3) 0.018(3)
C406 0.090(4) 0.074(3) 0.087(4) 0.004(3) 0.020(3) 0.029(3)
C501 0.0492(18) 0.0396(15) 0.0408(15) 0.0129(12) 0.0099(13) 0.0045(13)
C502 0.059(2) 0.060(2) 0.0300(13) 0.0097(13) 0.0166(13) 0.0213(17)
C503 0.0340(13) 0.0490(16) 0.0364(14) 0.0127(12) 0.0079(11) 0.0126(12)
C601 0.096(4) 0.055(2) 0.063(3) -0.001(2) 0.005(3) 0.034(3)
C602 0.069(3) 0.057(2) 0.073(3) 0.019(2) 0.003(2) 0.023(2)
C603 0.082(3) 0.0416(19) 0.070(3) 0.0039(19) -0.020(3) 0.014(2)

loop_
_atom_type_symbol
_atom_type_scat_dispersion_real
_atom_type_scat_dispersion_imag
_atom_type_scat_Cromer_Mann_a1
_atom_type_scat_Cromer_Mann_b1
_atom_type_scat_Cromer_Mann_a2
_atom_type_scat_Cromer_Mann_b2
_atom_type_scat_Cromer_Mann_a3
_atom_type_scat_Cromer_Mann_b3
_atom_type_scat_Cromer_Mann_a4
_atom_type_scat_Cromer_Mann_b4
_atom_type_scat_Cromer_Mann_c
_atom_type_scat_source
C 0.0033 0.0016 2.3100 20.8439 1.0200 10.2075 1.5886 0.5687 0.8650 51.6512 0.2156 'International Tables Vol C 4.2.6.8 and 6.1.1.4'
H 0.0000 0.0000 0.4930 10.5109 0.3229 26.1257 0.1402 3.1424 0.0408 57.7998 0.0030 'International Tables Vol C 4.2.6.8 and 6.1.1.4'
Si 0.0817 0.0704 6.2915 2.4386 3.0353 32.3337 1.9891 0.6785 1.5410 81.6937 1.1407 'International Tables Vol C 4.2.6.8 and 6.1.1.4'
N 0.0061 0.0033 12.2126 0.0057 3.1322 9.8933 2.0125 28.9975 1.1663 0.5826 -11.5290 'International Tables Vol C 4.2.6.8 and 6.1.1.4'
Cl 0.1484 0.1585 11.4604 0.0104 7.1964 1.1662 6.2556 18.5194 1.6455 47.7784 -9.5574 'International Tables Vol C 4.2.6.8 and 6.1.1.4'
Ru -1.2594 0.8363 19.2674 0.8085 12.9182 8.4347 4.8634 24.7997 1.5676 94.2928 5.3787 'International Tables Vol C 4.2.6.8 and 6.1.1.4'
P 0.1023 0.0942 6.4345 1.9067 4.1791 27.1570 1.7800 0.5260 1.4908 68.1645 1.1149 'International Tables Vol C 4.2.6.8 and 6.1.1.4'

loop_
_exptl_crystal_face_index_h
_exptl_crystal_face_index_k
_exptl_crystal_face_index_l
_exptl_crystal_face_perp_dist
1 0 0 0.120
-1 0 0 0.185
0 1 0 0.100
0 -1 0 0.080
0 0 1 0.060
0 0 -1 0.090
0 3 -4 0.098
0 -3 4 0.059
-2 -3 4 0.134
-5 6 -8 0.150

loop_
_geom_angle_atom_site_label_1
_geom_angle_atom_site_label_2
_geom_angle_atom_site_label_3
_geom_angle
_geom_angle_publ_flag
Si1 Ru1 P1 95.90(2) yes
Si1 Ru1 P2 94.90(2) yes
P1 Ru1 P2 161.71(2) yes
Si1 Ru1 Cl1 151.94(3) yes
P1 Ru1 Cl1 89.82(2) yes
P2 Ru1 Cl1 87.54(2) yes
Si1 Ru1 H1 78.9(17) yes
P1 Ru1 H1 86.0(17) yes
P2 Ru1 H1 81.6(17) yes
Cl1 Ru1 H1 129.0(17) yes
Ru1 Si1 N2 141.58(8) yes
Ru1 Si1 N5 127.87(8) yes
N2 Si1 N5 90.49(11) yes
Ru1 P1 C111 116.08(9) yes
Ru1 P1 C121 109.86(8) yes
C111 P1 C121 100.67(12) yes
Ru1 P1 C131 117.33(8) yes
C111 P1 C131 108.97(12) yes
C121 P1 C131 101.64(12) yes
Ru1 P2 C211 116.43(9) yes
Ru1 P2 C221 111.29(9) yes
C211 P2 C221 100.20(12) yes
Ru1 P2 C231 116.37(9) yes
C211 P2 C231 109.00(13) yes
C221 P2 C231 101.31(12) yes
Si1 N2 C3 110.15(19) yes
Si1 N2 C20 134.47(18) yes
C3 N2 C20 115.0(2) yes
Si1 N5 C4 110.74(19) yes
Si1 N5 C50 131.99(19) yes
C4 N5 C50 117.0(2) yes
N2 C3 C4 114.0(2) yes
N2 C3 H31 122.2 no
C4 C3 H31 123.8 no
N5 C4 C3 114.5(2) yes
N5 C4 H41 122.7 no
C3 C4 H41 122.8 no
N2 C20 C201 110.0(2) yes
N2 C20 C202 109.0(3) yes
C201 C20 C202 110.0(3) yes
N2 C20 C203 110.8(2) yes
C201 C20 C203 108.0(3) yes
C202 C20 C203 109.1(3) yes
N5 C50 C501 109.4(3) yes
N5 C50 C502 109.7(3) yes
C501 C50 C502 109.9(3) yes
N5 C50 C503 110.3(2) yes
C501 C50 C503 109.4(3) yes
C502 C50 C503 108.1(3) yes
P1 C111 C112 113.53(19) yes
P1 C111 C116 117.9(2) yes
C112 C111 C116 109.3(2) yes
P1 C111 H1111 102.7 no
C112 C111 H1111 105.4 no
C116 C111 H1111 106.7 no
C111 C112 C113 110.5(3) yes
C111 C112 H1121 109.2 no
C113 C112 H1121 108.5 no
C111 C112 H1122 109.7 no
C113 C112 H1122 109.1 no
H1121 C112 H1122 109.9 no
C112 C113 C114 111.7(3) yes
C112 C113 H1131 108.7 no
C114 C113 H1131 109.0 no
C112 C113 H1132 108.5 no
C114 C113 H1132 109.8 no
H1131 C113 H1132 109.2 no
C113 C114 C115 111.3(3) yes
C113 C114 H1141 109.9 no
C115 C114 H1141 109.8 no
C113 C114 H1142 107.8 no
C115 C114 H1142 109.0 no
H1141 C114 H1142 109.0 no
C114 C115 C116 111.5(3) yes
C114 C115 H1151 108.9 no
C116 C115 H1151 108.9 no
C114 C115 H1152 109.0 no
C116 C115 H1152 109.1 no
H1151 C115 H1152 109.4 no
C115 C116 C111 110.2(3) yes
C115 C116 H1161 109.1 no
C111 C116 H1161 109.4 no
C115 C116 H1162 109.1 no
C111 C116 H1162 110.3 no
H1161 C116 H1162 108.8 no
P1 C121 C122 111.15(18) yes
P1 C121 C126 114.57(18) yes
C122 C121 C126 108.4(2) yes
P1 C121 H1211 106.5 no
C122 C121 H1211 108.2 no
C126 C121 H1211 107.7 no
C121 C122 C123 111.2(2) yes
C121 C122 H1221 109.8 no
C123 C122 H1221 108.7 no
C121 C122 H1222 109.9 no
C123 C122 H1222 109.2 no
H1221 C122 H1222 107.9 no
C122 C123 C124 112.1(3) yes
C122 C123 H1231 108.0 no
C124 C123 H1231 109.2 no
C122 C123 H1232 109.0 no
C124 C123 H1232 108.9 no
H1231 C123 H1232 109.6 no
C123 C124 C125 111.3(3) yes
C123 C124 H1241 109.2 no
C125 C124 H1241 109.2 no
C123 C124 H1242 108.8 no
C125 C124 H1242 109.4 no
H1241 C124 H1242 108.9 no
C124 C125 C126 111.1(3) yes
C124 C125 H1251 109.3 no
C126 C125 H1251 108.8 no
C124 C125 H1252 109.4 no
C126 C125 H1252 109.2 no
H1251 C125 H1252 109.0 no
C125 C126 C121 111.1(2) yes
C125 C126 H1261 108.8 no
C121 C126 H1261 108.1 no
C125 C126 H1262 109.3 no
C121 C126 H1262 110.9 no
H1261 C126 H1262 108.5 no
P1 C131 C132 119.69(19) yes
P1 C131 C136 113.06(18) yes
C132 C131 C136 108.2(2) yes
P1 C131 H1311 102.4 no
C132 C131 H1311 106.1 no
C136 C131 H1311 106.3 no
C131 C132 C133 109.3(3) yes
C131 C132 H1321 109.6 no
C133 C132 H1321 109.1 no
C131 C132 H1322 110.4 no
C133 C132 H1322 108.6 no
H1321 C132 H1322 109.9 no
C132 C133 C134 111.3(3) yes
C132 C133 H1331 109.0 no
C134 C133 H1331 109.2 no
C132 C133 H1332 109.4 no
C134 C133 H1332 109.6 no
H1331 C133 H1332 108.3 no
C133 C134 C135 111.9(3) yes
C133 C134 H1341 109.2 no
C135 C134 H1341 108.8 no
C133 C134 H1342 109.1 no
C135 C134 H1342 108.6 no
H1341 C134 H1342 109.3 no
C134 C135 C136 110.9(3) yes
C134 C135 H1351 110.4 no
C136 C135 H1351 109.8 no
C134 C135 H1352 108.7 no
C136 C135 H1352 109.0 no
H1351 C135 H1352 108.0 no
C131 C136 C135 109.8(2) yes
C131 C136 H1361 109.8 no
C135 C136 H1361 109.2 no
C131 C136 H1362 109.8 no
C135 C136 H1362 109.8 no
H1361 C136 H1362 108.5 no
C20 C201 H2011 111.0 no
C20 C201 H2012 109.7 no
H2011 C201 H2012 109.1 no
C20 C201 H2013 109.6 no
H2011 C201 H2013 108.7 no
H2012 C201 H2013 108.7 no
C20 C202 H2021 110.3 no
C20 C202 H2022 110.1 no
H2021 C202 H2022 108.6 no
C20 C202 H2023 109.6 no
H2021 C202 H2023 109.3 no
H2022 C202 H2023 108.9 no
C20 C203 H2031 110.5 no
C20 C203 H2032 110.6 no
H2031 C203 H2032 109.7 no
C20 C203 H2033 108.5 no
H2031 C203 H2033 108.9 no
H2032 C203 H2033 108.6 no
P2 C211 C212 117.5(2) yes
P2 C211 C216 113.8(2) yes
C212 C211 C216 110.1(2) yes
P2 C211 H2111 103.2 no
C212 C211 H2111 105.7 no
C216 C211 H2111 105.2 no
C211 C212 C213 110.4(3) yes
C211 C212 H2121 109.0 no
C213 C212 H2121 110.0 no
C211 C212 H2122 109.9 no
C213 C212 H2122 108.9 no
H2121 C212 H2122 108.6 no
C212 C213 C214 111.3(3) yes
C212 C213 H2131 109.8 no
C214 C213 H2131 109.7 no
C212 C213 H2132 108.2 no
C214 C213 H2132 108.5 no
H2131 C213 H2132 109.2 no
C213 C214 C215 110.7(3) yes
C213 C214 H2141 108.8 no
C215 C214 H2141 108.9 no
C213 C214 H2142 109.1 no
C215 C214 H2142 110.2 no
H2141 C214 H2142 109.1 no
C214 C215 C216 111.7(3) yes
C214 C215 H2151 110.5 no
C216 C215 H2151 109.2 no
C214 C215 H2152 108.2 no
C216 C215 H2152 108.1 no
H2151 C215 H2152 109.1 no
C211 C216 C215 110.3(3) yes
C211 C216 H2161 109.4 no
C215 C216 H2161 109.1 no
C211 C216 H2162 109.3 no
C215 C216 H2162 110.5 no
H2161 C216 H2162 108.2 no
P2 C221 C222 112.06(19) yes
P2 C221 C226 114.3(2) yes
C222 C221 C226 109.8(2) yes
P2 C221 H2211 106.9 no
C222 C221 H2211 106.7 no
C226 C221 H2211 106.5 no
C221 C222 C223 111.6(2) yes
C221 C222 H2221 109.9 no
C223 C222 H2221 108.7 no
C221 C222 H2222 108.7 no
C223 C222 H2222 108.5 no
H2221 C222 H2222 109.3 no
C222 C223 C224 110.5(3) yes
C222 C223 H2231 108.6 no
C224 C223 H2231 109.1 no
C222 C223 H2232 109.4 no
C224 C223 H2232 110.1 no
H2231 C223 H2232 109.1 no
C223 C224 C225 110.9(3) yes
C223 C224 H2241 108.6 no
C225 C224 H2241 109.5 no
C223 C224 H2242 109.6 no
C225 C224 H2242 109.5 no
H2241 C224 H2242 108.7 no
C224 C225 C226 111.4(3) yes
C224 C225 H2251 109.0 no
C226 C225 H2251 108.5 no
C224 C225 H2252 110.2 no
C226 C225 H2252 108.7 no
H2251 C225 H2252 109.1 no
C225 C226 C221 110.8(3) yes
C225 C226 H2261 110.2 no
C221 C226 H2261 110.0 no
C225 C226 H2262 108.9 no
C221 C226 H2262 108.6 no
H2261 C226 H2262 108.4 no
P2 C231 C232 113.2(2) yes
P2 C231 C236 120.0(2) yes
C232 C231 C236 108.3(2) yes
P2 C231 H2311 102.9 no
C232 C231 H2311 106.0 no
C236 C231 H2311 105.0 no
C231 C232 C233 111.7(3) yes
C231 C232 H2321 109.2 no
C233 C232 H2321 109.5 no
C231 C232 H2322 109.5 no
C233 C232 H2322 109.2 no
H2321 C232 H2322 107.6 no
C232 C233 C234 111.7(3) yes
C232 C233 H2331 108.9 no
C234 C233 H2331 110.0 no
C232 C233 H2332 107.9 no
C234 C233 H2332 108.7 no
H2331 C233 H2332 109.5 no
C233 C234 C235 112.0(3) yes
C233 C234 H2341 108.8 no
C235 C234 H2341 110.5 no
C233 C234 H2342 107.5 no
C235 C234 H2342 108.6 no
H2341 C234 H2342 109.3 no
C234 C235 C236 112.1(4) yes
C234 C235 H2351 109.2 no
C236 C235 H2351 108.8 no
C234 C235 H2352 108.7 no
C236 C235 H2352 108.3 no
H2351 C235 H2352 109.8 no
C231 C236 C235 109.5(3) yes
C231 C236 H2361 109.1 no
C235 C236 H2361 109.4 no
C231 C236 H2362 110.0 no
C235 C236 H2362 108.9 no
H2361 C236 H2362 109.9 no
C302 C301 C306 119.9(5) yes
C302 C301 H3011 120.1 no
C306 C301 H3011 120.0 no
C301 C302 C303 120.2(6) yes
C301 C302 H3021 120.2 no
C303 C302 H3021 119.6 no
C302 C303 C304 119.6(5) yes
C302 C303 H3031 120.5 no
C304 C303 H3031 119.9 no
C303 C304 C305 120.0(5) yes
C303 C304 H3041 119.5 no
C305 C304 H3041 120.5 no
C304 C305 C306 119.7(6) yes
C304 C305 H3051 120.2 no
C306 C305 H3051 120.1 no
C301 C306 C305 120.6(5) yes
C301 C306 H3061 119.6 no
C305 C306 H3061 119.8 no
C402 C401 C406 119.9(7) yes
C402 C401 H4011 120.1 no
C406 C401 H4011 120.1 no
C401 C402 C403 120.0(7) yes
C401 C402 H4021 119.9 no
C403 C402 H4021 120.1 no
C402 C403 C404 120.0(7) yes
C402 C403 H4031 119.4 no
C404 C403 H4031 120.5 no
C403 C404 C405 119.8(6) yes
C403 C404 H4041 120.1 no
C405 C404 H4041 120.1 no
C404 C405 C406 120.4(6) yes
C404 C405 H4051 119.9 no
C406 C405 H4051 119.7 no
C405 C406 C401 119.8(7) yes
C405 C406 H4061 120.0 no
C401 C406 H4061 120.2 no
C50 C501 H5011 108.8 no
C50 C501 H5012 110.2 no
H5011 C501 H5012 109.3 no
C50 C501 H5013 109.4 no
H5011 C501 H5013 109.6 no
H5012 C501 H5013 109.6 no
C50 C502 H5021 110.3 no
C50 C502 H5022 109.8 no
H5021 C502 H5022 109.0 no
C50 C502 H5023 109.5 no
H5021 C502 H5023 109.3 no
H5022 C502 H5023 108.7 no
C50 C503 H5031 109.7 no
C50 C503 H5032 109.9 no
H5031 C503 H5032 108.7 no
C50 C503 H5033 110.9 no
H5031 C503 H5033 108.8 no
H5032 C503 H5033 108.7 no
C602 C601 H6011 120.4 no
C601 C602 C603 119.3(5) yes
C601 C602 H6021 120.0 no
C603 C602 H6021 120.7 no
C602 C603 H6031 119.6 no

loop_
_geom_bond_atom_site_label_1
_geom_bond_atom_site_label_2
_geom_bond_distance
_geom_bond_publ_flag
Ru1 Si1 2.2123(7) yes
Ru1 P1 2.3782(6) yes
Ru1 P2 2.3628(7) yes
Ru1 Cl1 2.4318(6) yes
Ru1 H1 1.46(4) yes
Si1 N2 1.756(2) yes
Si1 N5 1.749(2) yes
P1 C111 1.873(3) yes
P1 C121 1.865(3) yes
P1 C131 1.867(2) yes
P2 C211 1.865(3) yes
P2 C221 1.877(3) yes
P2 C231 1.867(3) yes
N2 C3 1.415(3) yes
N2 C20 1.489(4) yes
N5 C4 1.399(4) yes
N5 C50 1.489(4) yes
C3 C4 1.332(4) yes
C3 H31 0.928 no
C4 H41 0.930 no
C20 C201 1.538(4) yes
C20 C202 1.533(5) yes
C20 C203 1.517(4) yes
C50 C501 1.528(5) yes
C50 C502 1.534(4) yes
C50 C503 1.520(4) yes
C111 C112 1.528(4) yes
C111 C116 1.536(4) yes
C111 H1111 0.989 no
C112 C113 1.534(4) yes
C112 H1121 0.978 no
C112 H1122 0.982 no
C113 C114 1.520(5) yes
C113 H1131 0.983 no
C113 H1132 0.976 no
C114 C115 1.518(6) yes
C114 H1141 0.975 no
C114 H1142 0.979 no
C115 C116 1.538(5) yes
C115 H1151 0.973 no
C115 H1152 0.960 no
C116 H1161 0.973 no
C116 H1162 0.984 no
C121 C122 1.540(4) yes
C121 C126 1.531(4) yes
C121 H1211 0.979 no
C122 C123 1.533(4) yes
C122 H1221 0.974 no
C122 H1222 0.977 no
C123 C124 1.523(5) yes
C123 H1231 0.965 no
C123 H1232 0.971 no
C124 C125 1.518(5) yes
C124 H1241 0.977 no
C124 H1242 0.975 no
C125 C126 1.535(4) yes
C125 H1251 0.975 no
C125 H1252 0.970 no
C126 H1261 0.963 no
C126 H1262 0.976 no
C131 C132 1.536(4) yes
C131 C136 1.541(4) yes
C131 H1311 0.989 no
C132 C133 1.537(4) yes
C132 H1321 0.966 no
C132 H1322 0.965 no
C133 C134 1.524(5) yes
C133 H1331 0.974 no
C133 H1332 0.971 no
C134 C135 1.528(5) yes
C134 H1341 0.964 no
C134 H1342 0.975 no
C135 C136 1.538(4) yes
C135 H1351 0.971 no
C135 H1352 0.967 no
C136 H1361 0.971 no
C136 H1362 0.960 no
C201 H2011 0.949 no
C201 H2012 0.957 no
C201 H2013 0.960 no
C202 H2021 0.962 no
C202 H2022 0.962 no
C202 H2023 0.963 no
C203 H2031 0.954 no
C203 H2032 0.962 no
C203 H2033 0.963 no
C211 C212 1.533(4) yes
C211 C216 1.539(4) yes
C211 H2111 0.977 no
C212 C213 1.535(5) yes
C212 H2121 0.976 no
C212 H2122 0.968 no
C213 C214 1.525(6) yes
C213 H2131 0.969 no
C213 H2132 0.971 no
C214 C215 1.537(5) yes
C214 H2141 0.968 no
C214 H2142 0.970 no
C215 C216 1.531(5) yes
C215 H2151 0.972 no
C215 H2152 0.973 no
C216 H2161 0.977 no
C216 H2162 0.964 no
C221 C222 1.529(4) yes
C221 C226 1.537(4) yes
C221 H2211 0.980 no
C222 C223 1.536(4) yes
C222 H2221 0.970 no
C222 H2222 0.967 no
C223 C224 1.524(5) yes
C223 H2231 0.973 no
C223 H2232 0.972 no
C224 C225 1.515(6) yes
C224 H2241 0.961 no
C224 H2242 0.982 no
C225 C226 1.538(4) yes
C225 H2251 0.967 no
C225 H2252 0.969 no
C226 H2261 0.969 no
C226 H2262 0.971 no
C231 C232 1.530(4) yes
C231 C236 1.539(4) yes
C231 H2311 0.979 no
C232 C233 1.524(5) yes
C232 H2321 0.964 no
C232 H2322 0.965 no
C233 C234 1.522(6) yes
C233 H2331 0.974 no
C233 H2332 0.970 no
C234 C235 1.513(7) yes
C234 H2341 0.967 no
C234 H2342 0.964 no
C235 C236 1.534(5) yes
C235 H2351 0.967 no
C235 H2352 0.982 no
C236 H2361 0.976 no
C236 H2362 0.969 no
C301 C302 1.367(8) yes
C301 C306 1.369(9) yes
C301 H3011 0.931 no
C302 C303 1.378(8) yes
C302 H3021 0.933 no
C303 C304 1.377(8) yes
C303 H3031 0.932 no
C304 C305 1.376(8) yes
C304 H3041 0.930 no
C305 C306 1.367(8) yes
C305 H3051 0.933 no
C306 H3061 0.937 no
C401 C402 1.361(11) yes
C401 C406 1.361(9) yes
C401 H4011 0.933 no
C402 C403 1.379(11) yes
C402 H4021 0.929 no
C403 C404 1.356(10) yes
C403 H4031 0.929 no
C404 C405 1.359(9) yes
C404 H4041 0.937 no
C405 C406 1.374(9) yes
C405 H4051 0.935 no
C406 H4061 0.933 no
C501 H5011 0.956 no
C501 H5012 0.967 no
C501 H5013 0.968 no
C502 H5021 0.960 no
C502 H5022 0.964 no
C502 H5023 0.958 no
C503 H5031 0.964 no
C503 H5032 0.952 no
C503 H5033 0.962 no
C601 C602 1.372(8) yes
C601 H6011 0.939 no
C602 C603 1.388(8) yes
C602 H6021 0.930 no
C603 H6031 0.929 no
